data_2202576
loop_
_publ_author_name
'Lerner, Hans-Wolfram'
'D\"urner, Gerd'
'Bolte, Michael'

_publ_section_title <i>trans</i>-\m-But-2-ene-1,4-diyldichlorobis(tri-<i>tert</i>-butylsilyl)digermanium(Ge--Ge)
_journal_issue 9
_journal_name_full 'Acta Crystallographica Section E'
_journal_page_first m816
_journal_page_last m817
_journal_paper_doi 10.1107/S1600536803018415
_journal_volume 59
_journal_year 2003
_chemical_formula_iupac '[Ge2 Cl2 (C4 H6) (C12 H27 Si)2]'
_chemical_formula_moiety 'C28 H60 Cl2 Ge2 Si2'
_chemical_formula_sum 'C28 H60 Cl2 Ge2 Si2'
_chemical_formula_weight 669.02
_chemical_name_systematic
;
trans-\m-But-2-ene-1,4-diyl-dichlorobis(tri-tert-
butylsilyl)digermanium(Ge--Ge)
;
_space_group_IT_number 60
_symmetry_cell_setting orthorhombic
_symmetry_space_group_name_Hall '-P 2n 2ab'
_symmetry_space_group_name_H-M 'P b c n'
_atom_sites_solution_hydrogens geom
_atom_sites_solution_primary direct
_atom_sites_solution_secondary difmap
_audit_creation_method SHELXL97
_cell_angle_alpha 90
_cell_angle_beta 90
_cell_angle_gamma 90
_cell_formula_units_Z 4
_cell_length_a 25.2360(10)
_cell_length_b 9.6427(5)
_cell_length_c 14.0761(6)
_cell_measurement_reflns_used 25280
_cell_measurement_temperature 173(2)
_cell_measurement_theta_max 29.2
_cell_measurement_theta_min 2.6
_cell_volume 3425.3(3)
_computing_cell_refinement X-AREA
_computing_data_collection 'X-AREA (Stoe & Cie, 2001)'
_computing_data_reduction X-AREA
_computing_molecular_graphics 'XP in SHELXTL-Plus (Sheldrick, 1991)'
_computing_publication_material SHELXL97
_computing_structure_refinement 'SHELXL97 (Sheldrick, 1997)'
_computing_structure_solution 'SHELXS97 (Sheldrick, 1990)'
_diffrn_ambient_temperature 173(2)
_diffrn_measured_fraction_theta_full 0.997
_diffrn_measured_fraction_theta_max 0.997
_diffrn_measurement_device_type 'STOE IPDS II two-circle'
_diffrn_measurement_method \w
_diffrn_radiation_monochromator graphite
_diffrn_radiation_source 'fine-focus sealed tube'
_diffrn_radiation_type MoK\a
_diffrn_radiation_wavelength 0.71073
_diffrn_reflns_av_R_equivalents 0.061
_diffrn_reflns_av_sigmaI/netI 0.035
_diffrn_reflns_limit_h_max 34
_diffrn_reflns_limit_h_min -34
_diffrn_reflns_limit_k_max 13
_diffrn_reflns_limit_k_min -13
_diffrn_reflns_limit_l_max 19
_diffrn_reflns_limit_l_min -19
_diffrn_reflns_number 47335
_diffrn_reflns_theta_full 29.27
_diffrn_reflns_theta_max 29.27
_diffrn_reflns_theta_min 2.68
_diffrn_standards_decay_% 0
_diffrn_standards_interval_count 0
_diffrn_standards_interval_time 0
_diffrn_standards_number 0
_exptl_absorpt_coefficient_mu 1.996
_exptl_absorpt_correction_T_max 0.857
_exptl_absorpt_correction_T_min 0.728
_exptl_absorpt_correction_type multi-scan
_exptl_absorpt_process_details '(MULABS; Spek, 1990; Blessing, 1995)'
_exptl_crystal_colour colourless
_exptl_crystal_density_diffrn 1.297
_exptl_crystal_density_meas ?
_exptl_crystal_density_method 'not measured'
_exptl_crystal_description plate
_exptl_crystal_F_000 1416
_exptl_crystal_size_max 0.17
_exptl_crystal_size_mid 0.14
_exptl_crystal_size_min 0.08
_refine_diff_density_max 0.60
_refine_diff_density_min -0.50
_refine_ls_extinction_coef 0.00146(12)
_refine_ls_extinction_expression Fc^*^=kFc[1+0.001xFc^2^\l^3^/sin(2\q)]^-1/4^
_refine_ls_extinction_method 'SHELXL97 (Sheldrick, 1997)'
_refine_ls_goodness_of_fit_ref 0.867
_refine_ls_hydrogen_treatment constr
_refine_ls_matrix_type full
_refine_ls_number_parameters 164
_refine_ls_number_reflns 4663
_refine_ls_number_restraints 0
_refine_ls_restrained_S_all 0.867
_refine_ls_R_factor_all 0.046
_refine_ls_R_factor_gt 0.027
_refine_ls_shift/su_max 0.002
_refine_ls_shift/su_mean 0.000
_refine_ls_structure_factor_coef Fsqd
_refine_ls_weighting_details 'calc w = 1/[\s^2^(Fo^2^)+(0.0338P)^2^] where P=(Fo^2^+2Fc^2^)/3'
_refine_ls_weighting_scheme calc
_refine_ls_wR_factor_gt 0.055
_refine_ls_wR_factor_ref 0.059
_reflns_number_gt 3368
_reflns_number_total 4663
_reflns_threshold_expression I>2\s(I)
_cod_data_source_file cv6225.cif
_cod_data_source_block I
_cod_depositor_comments
;
The following automatic conversions were performed:
'_symmetry_cell_setting' value 'Orthorhombic' changed to 'orthorhombic'
according to '/home/saulius/struct/CIF-dictionaries/cif_core.dic'
dictionary named 'cif_core.dic' version 2.4.1 from 2010-06-29.

Automatic conversion script
Id: cif_fix_enum 1527 2010-12-29 10:47:43Z saulius 

The following automatic conversions were performed:

'_symmetry_cell_setting' value 'Orthorhombic' changed to
'orthorhombic' according to
/home/saulius/struct/CIF-dictionaries/cif_core.dic dictionary named
'cif_core.dic' version 2.4.1 from 2010-06-29.

Automatic conversion script
Id: cif_fix_values 1715 2011-07-08 13:25:40Z adriana 

The following automatic conversions were performed:

'_exptl_crystal_density_meas' value 'not measured' was changed to '?'
- the value is perceived as not measured.

Automatic conversion script
Id: cif_fix_values 3008 2015-01-20 13:52:24Z robertas 
;
_cod_database_code 2202576
_cod_database_fobs_code 2202576

loop_
_symmetry_equiv_pos_as_xyz
'x, y, z'
'-x+1/2, -y+1/2, z+1/2'
'-x, y, -z+1/2'
'x+1/2, -y+1/2, -z'
'-x, -y, -z'
'x-1/2, y-1/2, -z-1/2'
'x, -y, z-1/2'
'-x-1/2, y-1/2, z'

loop_
_atom_site_label
_atom_site_fract_x
_atom_site_fract_y
_atom_site_fract_z
_atom_site_U_iso_or_equiv
_atom_site_adp_type
_atom_site_calc_flag
_atom_site_refinement_flags
_atom_site_occupancy
_atom_site_disorder_assembly
_atom_site_disorder_group
_atom_site_type_symbol
Ge1 0.452566(7) 0.836245(18) 0.224503(13) 0.02088(5) Uani d . 1 . . Ge
Cl1 0.455539(19) 0.78760(5) 0.07034(3) 0.03174(10) Uani d . 1 . . Cl
Si1 0.374802(18) 0.71071(5) 0.28568(4) 0.02235(10) Uani d . 1 . . Si
C1 0.35588(8) 0.8074(2) 0.40201(14) 0.0325(4) Uani d . 1 . . C
C2 0.39647(7) 0.5207(2) 0.30612(15) 0.0309(4) Uani d . 1 . . C
C3 0.31920(7) 0.7270(2) 0.18986(14) 0.0281(4) Uani d . 1 . . C
C4 0.44353(7) 1.04284(18) 0.21985(16) 0.0310(4) Uani d . 1 . . C
H4A 0.4059 1.0656 0.2076 0.037 Uiso d R 1 . . H
H4B 0.4650 1.0815 0.1673 0.037 Uiso d PR 0.50 . . H
H4C 0.4426 1.0802 0.2855 0.037 Uiso d PR 0.50 . . H
C11 0.31850(9) 0.7204(3) 0.46493(17) 0.0489(6) Uani d . 1 . . C
H11A 0.2863 0.6981 0.4293 0.073 Uiso calc R 1 . . H
H11B 0.3091 0.7735 0.5219 0.073 Uiso calc R 1 . . H
H11C 0.3364 0.6344 0.4836 0.073 Uiso calc R 1 . . H
C12 0.32852(9) 0.9478(3) 0.38246(17) 0.0411(5) Uani d . 1 . . C
H12A 0.2962 0.9323 0.3453 0.062 Uiso calc R 1 . . H
H12B 0.3526 1.0080 0.3468 0.062 Uiso calc R 1 . . H
H12C 0.3194 0.9921 0.4429 0.062 Uiso calc R 1 . . H
C13 0.40592(9) 0.8396(3) 0.46055(15) 0.0406(5) Uani d . 1 . . C
H13A 0.4246 0.7531 0.4748 0.061 Uiso calc R 1 . . H
H13B 0.3958 0.8853 0.5200 0.061 Uiso calc R 1 . . H
H13C 0.4292 0.9010 0.4240 0.061 Uiso calc R 1 . . H
C21 0.34875(9) 0.4227(2) 0.3222(2) 0.0470(6) Uani d . 1 . . C
H21A 0.3247 0.4283 0.2676 0.071 Uiso calc R 1 . . H
H21B 0.3298 0.4505 0.3799 0.071 Uiso calc R 1 . . H
H21C 0.3615 0.3272 0.3292 0.071 Uiso calc R 1 . . H
C22 0.43341(9) 0.5090(2) 0.39251(17) 0.0396(5) Uani d . 1 . . C
H22A 0.4640 0.5703 0.3837 0.059 Uiso calc R 1 . . H
H22B 0.4457 0.4130 0.3989 0.059 Uiso calc R 1 . . H
H22C 0.4142 0.5362 0.4500 0.059 Uiso calc R 1 . . H
C23 0.42755(8) 0.4677(2) 0.21879(18) 0.0369(4) Uani d . 1 . . C
H23A 0.4051 0.4736 0.1622 0.055 Uiso calc R 1 . . H
H23B 0.4380 0.3710 0.2292 0.055 Uiso calc R 1 . . H
H23C 0.4593 0.5247 0.2097 0.055 Uiso calc R 1 . . H
C31 0.32556(8) 0.6243(2) 0.10687(16) 0.0375(5) Uani d . 1 . . C
H31A 0.3267 0.5294 0.1317 0.056 Uiso calc R 1 . . H
H31B 0.3586 0.6443 0.0728 0.056 Uiso calc R 1 . . H
H31C 0.2955 0.6339 0.0633 0.056 Uiso calc R 1 . . H
C32 0.31770(8) 0.8730(2) 0.14596(15) 0.0342(4) Uani d . 1 . . C
H32A 0.3137 0.9421 0.1965 0.051 Uiso calc R 1 . . H
H32B 0.2877 0.8797 0.1020 0.051 Uiso calc R 1 . . H
H32C 0.3508 0.8902 0.1114 0.051 Uiso calc R 1 . . H
C33 0.26451(7) 0.6969(2) 0.23523(16) 0.0380(5) Uani d . 1 . . C
H33A 0.2648 0.6042 0.2638 0.057 Uiso calc R 1 . . H
H33B 0.2370 0.7011 0.1862 0.057 Uiso calc R 1 . . H
H33C 0.2571 0.7662 0.2844 0.057 Uiso calc R 1 . . H
C41 0.46020(15) 1.1038(3) 0.3088(3) 0.0278(7) Uani d P 0.50 . . C
H41 0.4343 1.1433 0.3496 0.033 Uiso calc PR 0.50 . . H
C42 0.51068(15) 1.1059(4) 0.3347(3) 0.0298(8) Uani d P 0.50 . . C
H42 0.5189 1.1511 0.3928 0.036 Uiso calc PR 0.50 . . H

loop_
_atom_site_aniso_label
_atom_site_aniso_U_11
_atom_site_aniso_U_22
_atom_site_aniso_U_33
_atom_site_aniso_U_12
_atom_site_aniso_U_13
_atom_site_aniso_U_23
Ge1 0.02350(8) 0.01943(8) 0.01973(8) 0.00000(7) 0.00049(8) 0.00010(7)
Cl1 0.0322(2) 0.0428(2) 0.0203(2) -0.0031(2) 0.00089(17) -0.00326(17)
Si1 0.0217(2) 0.0245(2) 0.0209(2) 0.00079(16) 0.00232(18) 0.00053(19)
C1 0.0299(9) 0.0465(13) 0.0212(9) 0.0085(8) 0.0026(7) -0.0015(8)
C2 0.0291(9) 0.0239(9) 0.0399(11) -0.0027(7) 0.0051(8) 0.0085(8)
C3 0.0243(8) 0.0332(10) 0.0270(9) 0.0002(7) -0.0015(7) -0.0020(8)
C4 0.0351(10) 0.0201(8) 0.0376(10) 0.0030(6) -0.0018(8) 0.0026(8)
C11 0.0405(11) 0.0757(18) 0.0305(12) 0.0067(11) 0.0138(9) 0.0069(12)
C12 0.0409(11) 0.0488(13) 0.0338(11) 0.0145(10) -0.0005(9) -0.0139(10)
C13 0.0404(11) 0.0566(14) 0.0249(9) 0.0105(10) -0.0028(8) -0.0105(10)
C21 0.0396(11) 0.0319(11) 0.0695(16) -0.0099(9) 0.0043(11) 0.0124(11)
C22 0.0371(10) 0.0365(11) 0.0451(13) 0.0041(9) 0.0020(9) 0.0146(10)
C23 0.0354(10) 0.0246(9) 0.0508(13) 0.0020(7) 0.0055(10) -0.0026(10)
C31 0.0323(10) 0.0450(13) 0.0353(11) -0.0045(9) -0.0032(8) -0.0094(9)
C32 0.0338(10) 0.0383(11) 0.0303(10) 0.0043(8) -0.0079(8) 0.0029(8)
C33 0.0240(8) 0.0510(13) 0.0389(12) -0.0032(8) -0.0003(8) -0.0011(10)
C41 0.034(2) 0.0146(14) 0.0349(19) 0.0046(13) -0.0041(14) -0.0060(13)
C42 0.037(2) 0.0186(16) 0.034(2) 0.0016(14) -0.0046(17) -0.0082(15)

loop_
_atom_type_symbol
_atom_type_description
_atom_type_scat_dispersion_real
_atom_type_scat_dispersion_imag
_atom_type_scat_source
C C 0.0033 0.0016 'International Tables Vol C Tables 4.2.6.8 and 6.1.1.4'
H H 0.0000 0.0000 'International Tables Vol C Tables 4.2.6.8 and 6.1.1.4'
Cl Cl 0.1484 0.1585 'International Tables Vol C Tables 4.2.6.8 and 6.1.1.4'
Ge Ge 0.1547 1.8001 'International Tables Vol C Tables 4.2.6.8 and 6.1.1.4'
Si Si 0.0817 0.0704 'International Tables Vol C Tables 4.2.6.8 and 6.1.1.4'

loop_
_geom_angle_atom_site_label_1
_geom_angle_atom_site_label_2
_geom_angle_atom_site_label_3
_geom_angle_site_symmetry_1
_geom_angle_site_symmetry_3
_geom_angle
C4 Ge1 Cl1 . . 100.46(7)
C4 Ge1 Si1 . . 114.15(6)
Cl1 Ge1 Si1 . . 105.358(19)
C4 Ge1 Ge1 . 3_655 96.79(5)
Cl1 Ge1 Ge1 . 3_655 104.371(16)
Si1 Ge1 Ge1 . 3_655 131.548(15)
C2 Si1 C1 . . 113.49(9)
C2 Si1 C3 . . 112.48(9)
C1 Si1 C3 . . 111.51(8)
C2 Si1 Ge1 . . 107.02(6)
C1 Si1 Ge1 . . 104.75(7)
C3 Si1 Ge1 . . 106.96(6)
C13 C1 C11 . . 107.71(18)
C13 C1 C12 . . 106.57(18)
C11 C1 C12 . . 107.80(18)
C13 C1 Si1 . . 110.26(13)
C11 C1 Si1 . . 111.91(16)
C12 C1 Si1 . . 112.34(14)
C22 C2 C23 . . 107.30(17)
C22 C2 C21 . . 108.18(18)
C23 C2 C21 . . 108.02(18)
C22 C2 Si1 . . 111.02(15)
C23 C2 Si1 . . 109.79(13)
C21 C2 Si1 . . 112.35(14)
C32 C3 C31 . . 106.64(17)
C32 C3 C33 . . 108.42(16)
C31 C3 C33 . . 106.56(16)
C32 C3 Si1 . . 111.66(13)
C31 C3 Si1 . . 113.40(14)
C33 C3 Si1 . . 109.91(14)
C41 C4 C42 . 3_655 93.1(2)
C41 C4 Ge1 . . 110.02(18)
C42 C4 Ge1 3_655 . 109.18(18)
C41 C4 H4A . . 109.8
C42 C4 H4A 3_655 . 123.7
Ge1 C4 H4A . . 109.6
C41 C4 H4B . . 109.6
Ge1 C4 H4B . . 109.7
H4A C4 H4B . . 108.1
C42 C4 H4C 3_655 . 110.2
Ge1 C4 H4C . . 109.4
H4A C4 H4C . . 93.3
H4B C4 H4C . . 125.0
C1 C11 H11A . . 109.5
C1 C11 H11B . . 109.5
H11A C11 H11B . . 109.5
C1 C11 H11C . . 109.5
H11A C11 H11C . . 109.5
H11B C11 H11C . . 109.5
C1 C12 H12A . . 109.5
C1 C12 H12B . . 109.5
H12A C12 H12B . . 109.5
C1 C12 H12C . . 109.5
H12A C12 H12C . . 109.5
H12B C12 H12C . . 109.5
C1 C13 H13A . . 109.5
C1 C13 H13B . . 109.5
H13A C13 H13B . . 109.5
C1 C13 H13C . . 109.5
H13A C13 H13C . . 109.5
H13B C13 H13C . . 109.5
C2 C21 H21A . . 109.5
C2 C21 H21B . . 109.5
H21A C21 H21B . . 109.5
C2 C21 H21C . . 109.5
H21A C21 H21C . . 109.5
H21B C21 H21C . . 109.5
C2 C22 H22A . . 109.5
C2 C22 H22B . . 109.5
H22A C22 H22B . . 109.5
C2 C22 H22C . . 109.5
H22A C22 H22C . . 109.5
H22B C22 H22C . . 109.5
C2 C23 H23A . . 109.5
C2 C23 H23B . . 109.5
H23A C23 H23B . . 109.5
C2 C23 H23C . . 109.5
H23A C23 H23C . . 109.5
H23B C23 H23C . . 109.5
C3 C31 H31A . . 109.5
C3 C31 H31B . . 109.5
H31A C31 H31B . . 109.5
C3 C31 H31C . . 109.5
H31A C31 H31C . . 109.5
H31B C31 H31C . . 109.5
C3 C32 H32A . . 109.5
C3 C32 H32B . . 109.5
H32A C32 H32B . . 109.5
C3 C32 H32C . . 109.5
H32A C32 H32C . . 109.5
H32B C32 H32C . . 109.5
C3 C33 H33A . . 109.5
C3 C33 H33B . . 109.5
H33A C33 H33B . . 109.5
C3 C33 H33C . . 109.5
H33A C33 H33C . . 109.5
H33B C33 H33C . . 109.5
C42 C41 C4 . . 121.7(3)
C42 C41 H4C . . 150.8
C42 C41 H41 . . 119.2
C4 C41 H41 . . 119.2
H4C C41 H41 . . 88.4
C41 C42 C4 . 3_655 126.0(3)
C41 C42 H42 . . 117.0
C4 C42 H42 3_655 . 117.0

loop_
_geom_bond_atom_site_label_1
_geom_bond_atom_site_label_2
_geom_bond_site_symmetry_2
_geom_bond_distance
_geom_bond_publ_flag
Ge1 C4 . 2.0062(18) y
Ge1 Cl1 . 2.2214(5) y
Ge1 Si1 . 2.4613(5) y
Ge1 Ge1 3_655 2.4994(4) y
Si1 C2 . 1.934(2) ?
Si1 C1 . 1.944(2) ?
Si1 C3 . 1.9526(19) ?
C1 C13 . 1.539(3) ?
C1 C11 . 1.542(3) ?
C1 C12 . 1.544(3) ?
C2 C22 . 1.536(3) ?
C2 C23 . 1.545(3) ?
C2 C21 . 1.547(3) ?
C3 C32 . 1.537(3) ?
C3 C31 . 1.540(3) ?
C3 C33 . 1.548(3) ?
C4 C41 . 1.445(4) y
C4 C42 3_655 1.515(4) ?
C4 H4A . 0.9898 ?
C4 H4B . 0.9900 ?
C4 H4C . 0.9921 ?
C11 H11A . 0.9800 ?
C11 H11B . 0.9800 ?
C11 H11C . 0.9800 ?
C12 H12A . 0.9800 ?
C12 H12B . 0.9800 ?
C12 H12C . 0.9800 ?
C13 H13A . 0.9800 ?
C13 H13B . 0.9800 ?
C13 H13C . 0.9800 ?
C21 H21A . 0.9800 ?
C21 H21B . 0.9800 ?
C21 H21C . 0.9800 ?
C22 H22A . 0.9800 ?
C22 H22B . 0.9800 ?
C22 H22C . 0.9800 ?
C23 H23A . 0.9800 ?
C23 H23B . 0.9800 ?
C23 H23C . 0.9800 ?
C31 H31A . 0.9800 ?
C31 H31B . 0.9800 ?
C31 H31C . 0.9800 ?
C32 H32A . 0.9800 ?
C32 H32B . 0.9800 ?
C32 H32C . 0.9800 ?
C33 H33A . 0.9800 ?
C33 H33B . 0.9800 ?
C33 H33C . 0.9800 ?
C41 C42 . 1.325(5) y
C41 H4C . 0.5975 ?
C41 H41 . 0.9500 ?
C42 C4 3_655 1.515(4) ?
C42 H42 . 0.9500 ?

loop_
_geom_torsion_atom_site_label_1
_geom_torsion_atom_site_label_2
_geom_torsion_atom_site_label_3
_geom_torsion_atom_site_label_4
_geom_torsion_site_symmetry_1
_geom_torsion_site_symmetry_4
_geom_torsion
C4 Ge1 Si1 C2 . . -169.60(10)
Cl1 Ge1 Si1 C2 . . 81.16(7)
Ge1 Ge1 Si1 C2 3_655 . -44.81(7)
C4 Ge1 Si1 C1 . . -48.83(10)
Cl1 Ge1 Si1 C1 . . -158.07(6)
Ge1 Ge1 Si1 C1 3_655 . 75.96(7)
C4 Ge1 Si1 C3 . . 69.64(9)
Cl1 Ge1 Si1 C3 . . -39.60(7)
Ge1 Ge1 Si1 C3 3_655 . -165.57(6)
C2 Si1 C1 C13 . . 72.53(18)
C3 Si1 C1 C13 . . -159.20(15)
Ge1 Si1 C1 C13 . . -43.86(16)
C2 Si1 C1 C11 . . -47.33(17)
C3 Si1 C1 C11 . . 80.94(16)
Ge1 Si1 C1 C11 . . -163.72(14)
C2 Si1 C1 C12 . . -168.76(14)
C3 Si1 C1 C12 . . -40.49(18)
Ge1 Si1 C1 C12 . . 74.85(15)
C1 Si1 C2 C22 . . -43.05(16)
C3 Si1 C2 C22 . . -170.82(13)
Ge1 Si1 C2 C22 . . 72.00(14)
C1 Si1 C2 C23 . . -161.53(13)
C3 Si1 C2 C23 . . 70.69(15)
Ge1 Si1 C2 C23 . . -46.49(14)
C1 Si1 C2 C21 . . 78.24(19)
C3 Si1 C2 C21 . . -49.53(19)
Ge1 Si1 C2 C21 . . -166.71(15)
C2 Si1 C3 C32 . . -157.43(13)
C1 Si1 C3 C32 . . 73.76(16)
Ge1 Si1 C3 C32 . . -40.21(14)
C2 Si1 C3 C31 . . -36.92(17)
C1 Si1 C3 C31 . . -165.74(14)
Ge1 Si1 C3 C31 . . 80.29(15)
C2 Si1 C3 C33 . . 82.22(15)
C1 Si1 C3 C33 . . -46.60(17)
Ge1 Si1 C3 C33 . . -160.57(13)
Cl1 Ge1 C4 C41 . . -158.52(19)
Si1 Ge1 C4 C41 . . 89.27(19)
Ge1 Ge1 C4 C41 3_655 . -52.5(2)
Cl1 Ge1 C4 C42 . 3_655 -57.73(19)
Si1 Ge1 C4 C42 . 3_655 -169.94(18)
Ge1 Ge1 C4 C42 3_655 3_655 48.30(19)
C42 C4 C41 C42 3_655 . -42.4(3)
Ge1 C4 C41 C42 . . 69.3(4)
C4 C41 C42 C4 . 3_655 -2.6(6)
